data_4080341
loop_
_publ_author_name
'Monreal, Marisa J.'
'Wright, Robert J.'
'Morris, David E.'
'Scott, Brian L.'
'Golden, Jeffery T.'
'Power, Philip P.'
'Kiplinger, Jaqueline L.'

_publ_section_title
;
 Thorium(IV) and Uranium(IV) Halide Complexes Supported by Bulky
 \b-Diketiminate Ligands
;
_journal_issue 5
_journal_name_full Organometallics
_journal_page_first 1423
_journal_paper_doi 10.1021/om3010965
_journal_volume 32
_journal_year 2013
_chemical_formula_sum 'C41 H65 Br3 N2 O3 Th'
_chemical_formula_weight 1105.72
_chemical_name_systematic
; 
 ? 
;
_space_group_IT_number 15
_symmetry_cell_setting monoclinic
_symmetry_space_group_name_Hall '-C 2yc'
_symmetry_space_group_name_H-M 'C 1 2/c 1'
_atom_sites_solution_hydrogens geom
_atom_sites_solution_primary direct
_atom_sites_solution_secondary difmap
_audit_creation_method SHELXL-97
_cell_angle_alpha 90.00
_cell_angle_beta 124.220(4)
_cell_angle_gamma 90.00
_cell_formula_units_Z 8
_cell_length_a 36.731(9)
_cell_length_b 12.654(3)
_cell_length_c 22.999(6)
_cell_measurement_temperature 140(2)
_cell_volume 8839(4)
_computing_cell_refinement 'SAINT 4.05 (Bruker, 1996)'
_computing_data_collection 'SMART 4.210 (Bruker, 1996)'
_computing_data_reduction 'SAINT 4.05 (Bruker, 1996)'
_computing_molecular_graphics 'SHELXTL 6.10 (Bruker, 2001)'
_computing_publication_material 'SHELXTL 6.10 (Bruker, 2001)'
_computing_structure_refinement 'SHELXL-97 (Sheldrick, 1997)'
_computing_structure_solution 'SHELXS-97 (Sheldrick, 1997)'
_diffrn_ambient_temperature 140(2)
_diffrn_measured_fraction_theta_full 0.998
_diffrn_measured_fraction_theta_max 0.890
_diffrn_measurement_device_type 'Bruker SMART 1k CCD'
_diffrn_measurement_method '\f scans'
_diffrn_radiation_monochromator graphite
_diffrn_radiation_source 'fine-focus sealed tube'
_diffrn_radiation_type MoK\a
_diffrn_radiation_wavelength 0.71073
_diffrn_reflns_av_R_equivalents 0.0388
_diffrn_reflns_av_sigmaI/netI 0.0550
_diffrn_reflns_limit_h_max 46
_diffrn_reflns_limit_h_min -43
_diffrn_reflns_limit_k_max 16
_diffrn_reflns_limit_k_min -16
_diffrn_reflns_limit_l_max 28
_diffrn_reflns_limit_l_min -29
_diffrn_reflns_number 26678
_diffrn_reflns_theta_full 25.00
_diffrn_reflns_theta_max 28.46
_diffrn_reflns_theta_min 1.34
_diffrn_standards_decay_% 0
_diffrn_standards_interval_count 0
_diffrn_standards_interval_time 0
_diffrn_standards_number 0
_exptl_absorpt_coefficient_mu 6.123
_exptl_absorpt_correction_T_max 0.4408
_exptl_absorpt_correction_T_min 0.2790
_exptl_absorpt_correction_type multi-scan
_exptl_absorpt_process_details 'SADABS 2.03 (Sheldrick, 2001)'
_exptl_crystal_colour colorless
_exptl_crystal_density_diffrn 1.662
_exptl_crystal_density_method 'not measured'
_exptl_crystal_description block
_exptl_crystal_F_000 4352
_exptl_crystal_size_max 0.28
_exptl_crystal_size_mid 0.16
_exptl_crystal_size_min 0.16
_platon_squeeze_details
;
;
_refine_diff_density_max 1.517
_refine_diff_density_min -0.887
_refine_diff_density_rms 0.141
_refine_ls_extinction_method none
_refine_ls_goodness_of_fit_ref 1.044
_refine_ls_hydrogen_treatment constr
_refine_ls_matrix_type full
_refine_ls_number_parameters 361
_refine_ls_number_reflns 9910
_refine_ls_number_restraints 0
_refine_ls_restrained_S_all 1.044
_refine_ls_R_factor_all 0.0718
_refine_ls_R_factor_gt 0.0425
_refine_ls_shift/su_max 0.001
_refine_ls_shift/su_mean 0.000
_refine_ls_structure_factor_coef Fsqd
_refine_ls_weighting_details 'calc w=1/[\s^2^(Fo^2^)+(0.0530P)^2^+0.0000P] where P=(Fo^2^+2Fc^2^)/3'
_refine_ls_weighting_scheme calc
_refine_ls_wR_factor_gt 0.0969
_refine_ls_wR_factor_ref 0.1051
_reflns_number_gt 6809
_reflns_number_total 9910
_reflns_threshold_expression >2sigma(I)
_cod_data_source_file om3010965_si_002.cif
_cod_data_source_block ccd819s
_cod_original_sg_symbol_H-M 'C 2/c'
_cod_database_code 4080341

loop_
_symmetry_equiv_pos_as_xyz
'x, y, z'
'-x, y, -z+1/2'
'x+1/2, y+1/2, z'
'-x+1/2, y+1/2, -z+1/2'
'-x, -y, -z'
'x, -y, z-1/2'
'-x+1/2, -y+1/2, -z'
'x+1/2, -y+1/2, z-1/2'

loop_
_atom_site_label
_atom_site_type_symbol
_atom_site_fract_x
_atom_site_fract_y
_atom_site_fract_z
_atom_site_U_iso_or_equiv
_atom_site_adp_type
_atom_site_occupancy
_atom_site_symmetry_multiplicity
_atom_site_calc_flag
_atom_site_refinement_flags
Th1 Th 0.150732(7) 0.573065(18) 0.591242(11) 0.03148(7) Uani 1 1 d .
Br1 Br 0.18564(2) 0.56698(6) 0.73617(3) 0.04509(16) Uani 1 1 d .
Br2 Br 0.07565(2) 0.67982(6) 0.56386(4) 0.04788(17) Uani 1 1 d .
Br3 Br 0.23796(2) 0.52763(6) 0.63420(4) 0.04525(17) Uani 1 1 d .
N1 N 0.11583(14) 0.5684(3) 0.4617(2) 0.0257(9) Uani 1 1 d .
N2 N 0.10855(15) 0.4134(4) 0.5509(2) 0.0313(11) Uani 1 1 d .
O1 O 0.18167(13) 0.7532(3) 0.6160(2) 0.0387(10) Uani 1 1 d .
C1 C 0.0777(2) 0.5227(5) 0.4139(3) 0.0369(14) Uani 1 1 d .
C2 C 0.05632(19) 0.4454(5) 0.4275(3) 0.0367(14) Uani 1 1 d .
H2 H 0.0277 0.4299 0.3902 0.044 Uiso 1 1 calc R
C3 C 0.0717(2) 0.3877(5) 0.4893(3) 0.0384(14) Uani 1 1 d .
C4 C 0.0548(2) 0.5520(6) 0.3375(3) 0.0482(17) Uani 1 1 d .
H4A H 0.0721 0.6034 0.3325 0.072 Uiso 1 1 calc R
H4B H 0.0264 0.5811 0.3204 0.072 Uiso 1 1 calc R
H4C H 0.0514 0.4900 0.3107 0.072 Uiso 1 1 calc R
C5 C 0.0449(2) 0.2934(6) 0.4822(4) 0.0531(19) Uani 1 1 d .
H5A H 0.0582 0.2596 0.5271 0.080 Uiso 1 1 calc R
H5B H 0.0439 0.2445 0.4493 0.080 Uiso 1 1 calc R
H5C H 0.0156 0.3153 0.4655 0.080 Uiso 1 1 calc R
C6 C 0.13790(19) 0.6375(5) 0.4414(3) 0.0321(13) Uani 1 1 d .
C7 C 0.1733(2) 0.5961(5) 0.4404(3) 0.0436(16) Uani 1 1 d .
C8 C 0.1974(2) 0.6645(6) 0.4282(4) 0.0539(19) Uani 1 1 d .
H8 H 0.2217 0.6390 0.4296 0.065 Uiso 1 1 calc R
C9 C 0.1865(2) 0.7694(6) 0.4139(4) 0.0548(19) Uani 1 1 d .
H9 H 0.2036 0.8141 0.4064 0.066 Uiso 1 1 calc R
C10 C 0.1500(2) 0.8092(6) 0.4106(3) 0.0509(18) Uani 1 1 d .
H10 H 0.1421 0.8796 0.3986 0.061 Uiso 1 1 calc R
C11 C 0.1252(2) 0.7449(5) 0.4251(3) 0.0402(15) Uani 1 1 d .
C12 C 0.1845(3) 0.4798(6) 0.4516(4) 0.0547(19) Uani 1 1 d .
H12 H 0.1792 0.4547 0.4865 0.066 Uiso 1 1 calc R
C13 C 0.1538(3) 0.4165(7) 0.3835(4) 0.072(2) Uani 1 1 d .
H13A H 0.1237 0.4308 0.3663 0.109 Uiso 1 1 calc R
H13B H 0.1596 0.3423 0.3932 0.109 Uiso 1 1 calc R
H13C H 0.1591 0.4368 0.3487 0.109 Uiso 1 1 calc R
C14 C 0.2324(3) 0.4548(7) 0.4799(5) 0.068(2) Uani 1 1 d .
H14A H 0.2368 0.3797 0.4846 0.102 Uiso 1 1 calc R
H14B H 0.2514 0.4876 0.5251 0.102 Uiso 1 1 calc R
H14C H 0.2392 0.4815 0.4480 0.102 Uiso 1 1 calc R
C15 C 0.0840(2) 0.7917(5) 0.4160(4) 0.0479(17) Uani 1 1 d .
H15 H 0.0697 0.7362 0.4263 0.057 Uiso 1 1 calc R
C16 C 0.0512(3) 0.8284(7) 0.3395(4) 0.067(2) Uani 1 1 d .
H16A H 0.0433 0.7695 0.3082 0.101 Uiso 1 1 calc R
H16B H 0.0647 0.8822 0.3281 0.101 Uiso 1 1 calc R
H16C H 0.0253 0.8565 0.3344 0.101 Uiso 1 1 calc R
C17 C 0.0947(3) 0.8831(6) 0.4657(4) 0.066(2) Uani 1 1 d .
H17A H 0.1148 0.8599 0.5133 0.100 Uiso 1 1 calc R
H17B H 0.0681 0.9084 0.4596 0.100 Uiso 1 1 calc R
H17C H 0.1080 0.9391 0.4556 0.100 Uiso 1 1 calc R
C18 C 0.1266(2) 0.3420(5) 0.6112(3) 0.0350(14) Uani 1 1 d .
C19 C 0.1100(2) 0.3427(5) 0.6532(3) 0.0392(14) Uani 1 1 d .
C20 C 0.1330(2) 0.2813(6) 0.7141(3) 0.0507(18) Uani 1 1 d .
H20 H 0.1231 0.2800 0.7436 0.061 Uiso 1 1 calc R
C21 C 0.1688(2) 0.2237(6) 0.7322(4) 0.0543(19) Uani 1 1 d .
H21 H 0.1836 0.1856 0.7741 0.065 Uiso 1 1 calc R
C22 C 0.1836(2) 0.2213(5) 0.6893(3) 0.0482(17) Uani 1 1 d .
H22 H 0.2078 0.1798 0.7016 0.058 Uiso 1 1 calc R
C23 C 0.1626(2) 0.2803(5) 0.6272(3) 0.0379(14) Uani 1 1 d .
C24 C 0.0684(2) 0.4010(6) 0.6354(3) 0.0461(17) Uani 1 1 d .
H24 H 0.0563 0.4387 0.5909 0.055 Uiso 1 1 calc R
C25 C 0.0336(2) 0.3212(7) 0.6256(4) 0.063(2) Uani 1 1 d .
H25A H 0.0076 0.3586 0.6144 0.094 Uiso 1 1 calc R
H25B H 0.0452 0.2820 0.6683 0.094 Uiso 1 1 calc R
H25C H 0.0262 0.2735 0.5881 0.094 Uiso 1 1 calc R
C26 C 0.0773(2) 0.4810(7) 0.6911(4) 0.0563(19) Uani 1 1 d .
H26A H 0.0503 0.5148 0.6777 0.084 Uiso 1 1 calc R
H26B H 0.0977 0.5331 0.6956 0.084 Uiso 1 1 calc R
H26C H 0.0896 0.4456 0.7353 0.084 Uiso 1 1 calc R
C27 C 0.1777(2) 0.2708(5) 0.5767(4) 0.0484(17) Uani 1 1 d .
H27 H 0.1735 0.3398 0.5544 0.058 Uiso 1 1 calc R
C28 C 0.2255(2) 0.2396(6) 0.6123(4) 0.059(2) Uani 1 1 d .
H28A H 0.2439 0.2893 0.6489 0.088 Uiso 1 1 calc R
H28B H 0.2329 0.2394 0.5783 0.088 Uiso 1 1 calc R
H28C H 0.2300 0.1702 0.6322 0.088 Uiso 1 1 calc R
C29 C 0.1481(3) 0.1901(6) 0.5183(4) 0.072(2) Uani 1 1 d .
H29A H 0.1178 0.2098 0.4958 0.108 Uiso 1 1 calc R
H29B H 0.1527 0.1210 0.5387 0.108 Uiso 1 1 calc R
H29C H 0.1554 0.1892 0.4843 0.108 Uiso 1 1 calc R
C30 C 0.1801(3) 0.8260(6) 0.6649(4) 0.061(2) Uani 1 1 d .
H30A H 0.1498 0.8406 0.6485 0.073 Uiso 1 1 calc R
H30B H 0.1951 0.7952 0.7115 0.073 Uiso 1 1 calc R
C31 C 0.2021(4) 0.9226(7) 0.6664(6) 0.106(4) Uani 1 1 d .
H31A H 0.2277 0.9347 0.7136 0.127 Uiso 1 1 calc R
H31B H 0.1823 0.9822 0.6534 0.127 Uiso 1 1 calc R
C32 C 0.2154(3) 0.9144(6) 0.6176(5) 0.067(2) Uani 1 1 d .
H32A H 0.2444 0.9447 0.6377 0.081 Uiso 1 1 calc R
H32B H 0.1946 0.9501 0.5736 0.081 Uiso 1 1 calc R
C33 C 0.2158(2) 0.7948(5) 0.6061(4) 0.0477(17) Uani 1 1 d .
H33A H 0.2082 0.7796 0.5592 0.057 Uiso 1 1 calc R
H33B H 0.2444 0.7645 0.6403 0.057 Uiso 1 1 calc R

loop_
_atom_site_aniso_label
_atom_site_aniso_U_11
_atom_site_aniso_U_22
_atom_site_aniso_U_33
_atom_site_aniso_U_23
_atom_site_aniso_U_13
_atom_site_aniso_U_12
Th1 0.02821(11) 0.03703(12) 0.02627(11) -0.00351(10) 0.01355(9) -0.00261(10)
Br1 0.0409(3) 0.0615(4) 0.0288(3) -0.0012(3) 0.0171(3) -0.0045(3)
Br2 0.0392(4) 0.0587(4) 0.0484(4) 0.0021(3) 0.0262(3) 0.0086(3)
Br3 0.0340(3) 0.0496(4) 0.0495(4) -0.0074(3) 0.0219(3) 0.0005(3)
N1 0.020(2) 0.025(2) 0.032(2) -0.001(2) 0.015(2) 0.0010(19)
N2 0.031(2) 0.039(3) 0.027(2) -0.001(2) 0.018(2) -0.002(2)
O1 0.041(2) 0.038(2) 0.041(2) -0.0069(19) 0.026(2) -0.0030(19)
C1 0.036(3) 0.042(4) 0.028(3) -0.001(3) 0.015(3) 0.004(3)
C2 0.026(3) 0.048(4) 0.030(3) -0.003(3) 0.013(3) -0.006(3)
C3 0.031(3) 0.050(4) 0.028(3) -0.009(3) 0.013(3) -0.001(3)
C4 0.049(4) 0.063(5) 0.024(3) 0.002(3) 0.015(3) -0.002(3)
C5 0.042(4) 0.069(5) 0.047(4) -0.013(4) 0.024(3) -0.024(4)
C6 0.037(3) 0.037(3) 0.024(3) 0.010(2) 0.018(3) -0.002(3)
C7 0.047(4) 0.051(4) 0.033(3) 0.004(3) 0.023(3) -0.001(3)
C8 0.047(4) 0.075(6) 0.053(4) 0.010(4) 0.037(4) 0.002(4)
C9 0.054(4) 0.066(5) 0.056(5) 0.012(4) 0.038(4) -0.007(4)
C10 0.061(5) 0.048(4) 0.039(4) 0.006(3) 0.026(4) -0.003(4)
C11 0.043(4) 0.045(4) 0.030(3) 0.003(3) 0.019(3) -0.008(3)
C12 0.073(5) 0.061(5) 0.053(4) 0.015(4) 0.049(4) 0.018(4)
C13 0.090(6) 0.077(6) 0.050(5) -0.007(4) 0.039(5) 0.014(5)
C14 0.068(5) 0.082(6) 0.078(6) 0.020(5) 0.055(5) 0.023(4)
C15 0.045(4) 0.044(4) 0.049(4) 0.015(3) 0.022(3) 0.005(3)
C16 0.052(5) 0.066(5) 0.058(5) 0.009(4) 0.015(4) 0.013(4)
C17 0.052(5) 0.060(5) 0.062(5) -0.002(4) 0.017(4) 0.007(4)
C18 0.038(3) 0.037(3) 0.019(3) 0.001(2) 0.009(3) -0.002(3)
C19 0.033(3) 0.045(4) 0.031(3) -0.001(3) 0.013(3) -0.008(3)
C20 0.047(4) 0.067(5) 0.033(4) 0.008(3) 0.019(3) -0.009(4)
C21 0.042(4) 0.064(5) 0.042(4) 0.022(4) 0.015(3) 0.000(4)
C22 0.043(4) 0.043(4) 0.045(4) 0.007(3) 0.016(3) 0.002(3)
C23 0.042(3) 0.025(3) 0.040(4) 0.002(3) 0.018(3) -0.002(3)
C24 0.039(4) 0.063(5) 0.036(4) 0.003(3) 0.021(3) -0.006(3)
C25 0.049(4) 0.087(6) 0.050(5) 0.007(4) 0.027(4) -0.009(4)
C26 0.044(4) 0.086(6) 0.045(4) -0.013(4) 0.028(4) -0.006(4)
C27 0.055(4) 0.037(4) 0.057(4) 0.004(3) 0.034(4) 0.011(3)
C28 0.055(5) 0.056(5) 0.072(5) 0.004(4) 0.040(4) 0.011(4)
C29 0.088(6) 0.066(6) 0.059(5) -0.013(4) 0.040(5) 0.003(5)
C30 0.093(6) 0.045(4) 0.068(5) -0.014(4) 0.060(5) -0.008(4)
C31 0.154(10) 0.076(7) 0.154(10) -0.070(7) 0.127(10) -0.070(7)
C32 0.079(6) 0.053(5) 0.083(6) -0.013(4) 0.054(5) -0.021(4)
C33 0.039(4) 0.050(4) 0.050(4) -0.003(3) 0.023(3) -0.007(3)

loop_
_atom_type_symbol
_atom_type_description
_atom_type_scat_dispersion_real
_atom_type_scat_dispersion_imag
_atom_type_scat_source
C C 0.0033 0.0016 'International Tables Vol C Tables 4.2.6.8 and 6.1.1.4'
H H 0.0000 0.0000 'International Tables Vol C Tables 4.2.6.8 and 6.1.1.4'
N N 0.0061 0.0033 'International Tables Vol C Tables 4.2.6.8 and 6.1.1.4'
Th Th -7.2400 8.8979 'International Tables Vol C Tables 4.2.6.8 and 6.1.1.4'
Br Br -0.2901 2.4595 'International Tables Vol C Tables 4.2.6.8 and 6.1.1.4'
O O 0.0106 0.0060 'International Tables Vol C Tables 4.2.6.8 and 6.1.1.4'

loop_
_geom_angle_atom_site_label_1
_geom_angle_atom_site_label_2
_geom_angle_atom_site_label_3
_geom_angle
N2 Th1 O1 169.60(15)
N2 Th1 N1 74.43(15)
O1 Th1 N1 99.11(14)
N2 Th1 Br2 88.80(11)
O1 Th1 Br2 82.75(10)
N1 Th1 Br2 87.89(9)
N2 Th1 Br1 101.52(11)
O1 Th1 Br1 84.72(9)
N1 Th1 Br1 175.78(10)
Br2 Th1 Br1 90.84(2)
N2 Th1 Br3 108.84(11)
O1 Th1 Br3 79.81(10)
N1 Th1 Br3 97.63(9)
Br2 Th1 Br3 162.33(2)
Br1 Th1 Br3 84.77(2)
C1 N1 C6 121.3(5)
C1 N1 Th1 126.3(4)
C6 N1 Th1 111.7(3)
C3 N2 C18 120.2(5)
C3 N2 Th1 131.6(4)
C18 N2 Th1 107.7(3)
C30 O1 C33 107.0(5)
C30 O1 Th1 122.7(4)
C33 O1 Th1 127.5(3)
N1 C1 C2 125.6(5)
N1 C1 C4 119.5(6)
C2 C1 C4 114.8(6)
C1 C2 C3 129.5(6)
N2 C3 C2 122.5(6)
N2 C3 C5 121.4(6)
C2 C3 C5 116.0(5)
C7 C6 C11 121.3(5)
C7 C6 N1 118.1(5)
C11 C6 N1 120.5(5)
C8 C7 C6 118.3(6)
C8 C7 C12 120.1(6)
C6 C7 C12 121.6(6)
C9 C8 C7 121.5(7)
C8 C9 C10 120.3(6)
C11 C10 C9 120.9(7)
C10 C11 C6 117.5(6)
C10 C11 C15 118.2(6)
C6 C11 C15 124.0(5)
C7 C12 C14 114.4(7)
C7 C12 C13 111.1(6)
C14 C12 C13 109.5(6)
C17 C15 C11 112.1(6)
C17 C15 C16 109.6(6)
C11 C15 C16 110.4(6)
C23 C18 C19 122.5(6)
C23 C18 N2 116.8(5)
C19 C18 N2 120.5(5)
C20 C19 C18 115.8(6)
C20 C19 C24 119.1(6)
C18 C19 C24 125.0(6)
C21 C20 C19 123.0(7)
C20 C21 C22 120.2(6)
C21 C22 C23 120.8(7)
C18 C23 C22 117.6(6)
C18 C23 C27 122.1(5)
C22 C23 C27 120.2(6)
C26 C24 C19 112.8(5)
C26 C24 C25 109.0(6)
C19 C24 C25 110.2(6)
C28 C27 C23 114.2(6)
C28 C27 C29 109.4(6)
C23 C27 C29 109.2(6)
C31 C30 O1 106.4(6)
C30 C31 C32 110.1(7)
C31 C32 C33 103.9(6)
O1 C33 C32 103.4(5)

loop_
_geom_bond_atom_site_label_1
_geom_bond_atom_site_label_2
_geom_bond_distance
Th1 N2 2.393(5)
Th1 O1 2.467(4)
Th1 N1 2.495(4)
Th1 Br2 2.8060(9)
Th1 Br1 2.8201(10)
Th1 Br3 2.8306(10)
N1 C1 1.333(7)
N1 C6 1.438(7)
N2 C3 1.337(7)
N2 C18 1.463(7)
O1 C30 1.480(7)
O1 C33 1.490(7)
C1 C2 1.395(8)
C1 C4 1.507(8)
C2 C3 1.404(8)
C3 C5 1.495(9)
C6 C7 1.412(9)
C6 C11 1.417(9)
C7 C8 1.377(9)
C7 C12 1.511(9)
C8 C9 1.371(10)
C9 C10 1.394(10)
C10 C11 1.393(9)
C11 C15 1.529(9)
C12 C14 1.528(10)
C12 C13 1.542(11)
C15 C17 1.514(10)
C15 C16 1.543(9)
C18 C23 1.398(8)
C18 C19 1.403(8)
C19 C20 1.397(9)
C19 C24 1.529(9)
C20 C21 1.349(10)
C21 C22 1.368(10)
C22 C23 1.399(9)
C23 C27 1.545(9)
C24 C26 1.517(9)
C24 C25 1.545(9)
C27 C28 1.515(9)
C27 C29 1.545(10)
C30 C31 1.455(10)
C31 C32 1.461(12)
C32 C33 1.538(10)

loop_
_platon_squeeze_void_nr
_platon_squeeze_void_average_x
_platon_squeeze_void_average_y
_platon_squeeze_void_average_z
_platon_squeeze_void_volume
_platon_squeeze_void_count_electrons
_platon_squeeze_void_content
1 0.000 0.000 -0.003 1179 425 '8 thf'
2 0.500 0.500 0.798 1179 425 '8 thf'
